data_7209917
loop_
_publ_author_name
'Sun, Xiao-Li'
'Shen, Bing-Xue'
'Zang, Shuang-Quan'
'Du, Chen-Xia'

_publ_section_title
;
 Effect of lanthanide contraction on crystal structures of Ln(iii)
 coordination polymers with dinuclear SBUs based on
 3-(4-hydroxypyridinium-1-yl) phthalic acid and oxalic acid
;
_journal_issue 29
_journal_name_full CrystEngComm
_journal_page_first 5910
_journal_paper_doi 10.1039/c3ce40236c
_journal_volume 15
_journal_year 2013
_chemical_formula_moiety 'C28 H20 Dy2 N2 O17'
_chemical_formula_sum 'C28 H20 Dy2 N2 O17'
_chemical_formula_weight 981.46
_chemical_name_systematic
;

?

;
_space_group_IT_number 2
_symmetry_cell_setting triclinic
_symmetry_space_group_name_Hall '-P 1'
_symmetry_space_group_name_H-M 'P -1'
_atom_sites_solution_hydrogens geom
_atom_sites_solution_primary direct
_atom_sites_solution_secondary difmap
_audit_creation_method SHELXL-97
_cell_angle_alpha 74.697(3)
_cell_angle_beta 76.106(3)
_cell_angle_gamma 71.311(4)
_cell_formula_units_Z 2
_cell_length_a 10.2230(4)
_cell_length_b 12.1165(5)
_cell_length_c 12.9755(5)
_cell_measurement_reflns_used 4965
_cell_measurement_temperature 296(2)
_cell_measurement_theta_max 29.1249
_cell_measurement_theta_min 2.9070
_cell_volume 1447.07(11)
_computing_cell_refinement 'Bruker FRAMBO'
_computing_data_collection 'Bruker FRAMBO'
_computing_data_reduction 'Bruker SAINT'
_computing_molecular_graphics 'Bruker SHELXTL'
_computing_publication_material 'Bruker SHELXTL'
_computing_structure_refinement 'SHELXL-97 (Sheldrick, 1997)'
_computing_structure_solution 'SHELXS-97 (Sheldrick, 1990)'
_diffrn_ambient_temperature 296(2)
_diffrn_measured_fraction_theta_full 0.998
_diffrn_measured_fraction_theta_max 0.998
_diffrn_measurement_device_type 'multiwire proportional'
_diffrn_measurement_method 'phi and omega scans'
_diffrn_radiation_monochromator graphite
_diffrn_radiation_source 'fine-focus sealed tube'
_diffrn_radiation_type MoK\a
_diffrn_radiation_wavelength 0.71073
_diffrn_reflns_av_R_equivalents 0.0397
_diffrn_reflns_av_sigmaI/netI 0.0574
_diffrn_reflns_limit_h_max 12
_diffrn_reflns_limit_h_min -12
_diffrn_reflns_limit_k_max 14
_diffrn_reflns_limit_k_min -14
_diffrn_reflns_limit_l_max 15
_diffrn_reflns_limit_l_min -15
_diffrn_reflns_number 10879
_diffrn_reflns_theta_full 24.99
_diffrn_reflns_theta_max 24.99
_diffrn_reflns_theta_min 2.91
_exptl_absorpt_coefficient_mu 5.214
_exptl_absorpt_correction_T_max 1.00000
_exptl_absorpt_correction_T_min 0.82590
_exptl_absorpt_correction_type multi-scan
_exptl_absorpt_process_details 'SADABS(Bruker, 2009)'
_exptl_crystal_density_diffrn 2.252
_exptl_crystal_density_method 'not measured'
_exptl_crystal_F_000 940
_exptl_crystal_size_max 0.32
_exptl_crystal_size_mid 0.30
_exptl_crystal_size_min 0.29
_refine_diff_density_max 0.976
_refine_diff_density_min -0.805
_refine_diff_density_rms 0.147
_refine_ls_extinction_method none
_refine_ls_goodness_of_fit_ref 1.023
_refine_ls_hydrogen_treatment constr
_refine_ls_matrix_type full
_refine_ls_number_parameters 442
_refine_ls_number_reflns 5091
_refine_ls_number_restraints 558
_refine_ls_restrained_S_all 1.009
_refine_ls_R_factor_all 0.0447
_refine_ls_R_factor_gt 0.0325
_refine_ls_shift/su_max 0.001
_refine_ls_shift/su_mean 0.000
_refine_ls_structure_factor_coef Fsqd
_refine_ls_weighting_details 'calc w=1/[\s^2^(Fo^2^)+(0.0185P)^2^+0.0000P] where P=(Fo^2^+2Fc^2^)/3'
_refine_ls_weighting_scheme calc
_refine_ls_wR_factor_gt 0.0603
_refine_ls_wR_factor_ref 0.0642
_reflns_number_gt 4205
_reflns_number_total 5091
_reflns_threshold_expression >2sigma(I)
_cod_data_source_file c3ce40236c.txt
_cod_data_source_block 9
_cod_depositor_comments
;
The following automatic conversions were performed:

'_symmetry_cell_setting' value 'Triclinic' changed to 'triclinic'
according to /home/saulius/struct/CIF-dictionaries/cif_core.dic
dictionary named 'cif_core.dic' version 2.4.2 from 2011-04-26.

Automatic conversion script
Id: cif_fix_values 1891 2012-01-12 08:04:46Z andrius 
;
_cod_original_cell_volume 1447.07(10)
_cod_original_sg_symbol_H-M P-1
_cod_database_code 7209917

loop_
_symmetry_equiv_pos_as_xyz
'x, y, z'
'-x, -y, -z'

loop_
_atom_site_label
_atom_site_type_symbol
_atom_site_fract_x
_atom_site_fract_y
_atom_site_fract_z
_atom_site_U_iso_or_equiv
_atom_site_adp_type
_atom_site_occupancy
_atom_site_symmetry_multiplicity
_atom_site_calc_flag
_atom_site_refinement_flags
Dy1 Dy 0.19380(3) 0.72201(2) 0.54879(2) 0.01512(8) Uani 1 1 d .
Dy2 Dy 0.79418(3) 0.77893(2) 0.39698(2) 0.01445(8) Uani 1 1 d .
O1 O 0.1846(4) 0.8552(3) 0.3807(3) 0.0255(10) Uani 1 1 d .
O2 O 0.0021(4) 0.8326(3) 0.3292(3) 0.0276(10) Uani 1 1 d .
O3 O -0.0415(4) 1.0927(3) 0.3875(3) 0.0206(9) Uani 1 1 d .
O4 O -0.1348(4) 1.2483(3) 0.2689(3) 0.0301(10) Uani 1 1 d .
O5 O 0.5810(5) 0.4842(4) 0.1808(4) 0.0400(12) Uani 1 1 d .
O6 O 0.3495(4) 0.8274(3) 0.5544(3) 0.0209(9) Uani 1 1 d .
O7 O 0.5639(4) 0.8526(3) 0.4969(3) 0.0207(9) Uani 1 1 d .
O8 O 0.4256(4) 0.6430(3) 0.4587(3) 0.0265(10) Uani 1 1 d .
O9 O 0.6407(4) 0.6649(3) 0.4029(3) 0.0203(9) Uani 1 1 d .
O10 O 0.9616(4) 0.5791(3) 0.3813(3) 0.0157(8) Uani 1 1 d .
O11 O 0.8775(4) 0.6905(3) 0.2358(3) 0.0213(9) Uani 1 1 d .
O12 O 1.0298(4) 0.3020(3) 0.4216(3) 0.0244(10) Uani 1 1 d .
O13 O 1.2248(4) 0.3412(3) 0.4245(3) 0.0195(9) Uani 1 1 d .
O14 O 1.6782(4) -0.0677(3) 0.2763(3) 0.0325(11) Uani 1 1 d .
O1W O 0.2028(4) 0.5860(3) 0.4421(3) 0.0267(10) Uani 1 1 d .
H1WA H 0.1209 0.5796 0.4478 0.040 Uiso 1 1 d R
H1WB H 0.2566 0.5184 0.4649 0.040 Uiso 1 1 d R
O2W O 0.2667(4) 0.5437(3) 0.6681(3) 0.0307(11) Uani 1 1 d .
H2WA H 0.2868 0.4864 0.6357 0.046 Uiso 1 1 d R
H2WB H 0.3389 0.5433 0.6900 0.046 Uiso 1 1 d R
O3W O 0.7894(4) 0.9314(3) 0.4830(3) 0.0293(10) Uani 1 1 d .
H3WA H 0.7051 0.9639 0.5085 0.044 Uiso 1 1 d R
H3WB H 0.8241 0.9834 0.4368 0.044 Uiso 1 1 d R
C1 C 0.0998(6) 0.8797(5) 0.3172(5) 0.0212(12) Uani 1 1 d U
C2 C -0.0544(6) 1.1447(5) 0.2901(5) 0.0201(12) Uani 1 1 d U
C3 C 0.1162(6) 0.9696(5) 0.2122(4) 0.0213(11) Uani 1 1 d U
C4 C 0.0334(6) 1.0882(5) 0.1980(5) 0.0226(12) Uani 1 1 d U
C5 C 0.0425(7) 1.1620(6) 0.0948(5) 0.0391(16) Uani 1 1 d U
H5 H -0.0148 1.2397 0.0848 0.047 Uiso 1 1 calc R
C6 C 0.1351(8) 1.1210(6) 0.0081(6) 0.0528(18) Uani 1 1 d U
H6 H 0.1399 1.1707 -0.0601 0.063 Uiso 1 1 calc R
C7 C 0.2216(8) 1.0052(6) 0.0228(5) 0.0463(16) Uani 1 1 d U
H7 H 0.2859 0.9772 -0.0350 0.056 Uiso 1 1 calc R
C8 C 0.2109(7) 0.9322(5) 0.1243(5) 0.0321(13) Uani 1 1 d U
C9 C 0.5312(7) 0.6903(5) 0.1718(5) 0.0330(14) Uani 1 1 d U
H9 H 0.6193 0.6839 0.1848 0.040 Uiso 1 1 calc R
C10 C 0.4377(7) 0.7971(6) 0.1578(5) 0.0336(13) Uani 1 1 d U
H10 H 0.4631 0.8626 0.1623 0.040 Uiso 1 1 calc R
C11 C 0.2713(7) 0.7209(6) 0.1304(6) 0.0424(15) Uani 1 1 d U
H11 H 0.1824 0.7315 0.1167 0.051 Uiso 1 1 calc R
C12 C 0.3628(8) 0.6100(6) 0.1432(6) 0.0466(16) Uani 1 1 d U
H12 H 0.3351 0.5469 0.1357 0.056 Uiso 1 1 calc R
C13 C 0.4985(7) 0.5868(5) 0.1674(5) 0.0295(14) Uani 1 1 d U
C14 C 0.4737(6) 0.8005(5) 0.5077(4) 0.0160(12) Uani 1 1 d U
C15 C 0.5175(6) 0.6924(5) 0.4512(4) 0.0155(12) Uani 1 1 d U
C16 C 0.9573(6) 0.5962(5) 0.2812(5) 0.0165(11) Uani 1 1 d U
C17 C 1.1304(6) 0.3474(5) 0.3770(4) 0.0148(11) Uani 1 1 d U
C18 C 1.1425(6) 0.4006(5) 0.2576(4) 0.0156(11) Uani 1 1 d U
C19 C 1.0538(6) 0.5098(5) 0.2137(4) 0.0164(11) Uani 1 1 d U
C20 C 1.0657(6) 0.5470(5) 0.1015(4) 0.0229(12) Uani 1 1 d U
H20 H 1.0051 0.6182 0.0729 0.027 Uiso 1 1 calc R
C21 C 1.1650(6) 0.4813(5) 0.0315(5) 0.0287(13) Uani 1 1 d U
H21 H 1.1696 0.5064 -0.0432 0.034 Uiso 1 1 calc R
C22 C 1.2571(6) 0.3778(5) 0.0749(5) 0.0254(12) Uani 1 1 d U
H22 H 1.3266 0.3338 0.0289 0.031 Uiso 1 1 calc R
C23 C 1.2474(6) 0.3386(5) 0.1860(4) 0.0199(11) Uani 1 1 d U
C24 C 1.4329(6) 0.0259(5) 0.2873(5) 0.0233(12) Uani 1 1 d U
H24 H 1.4103 -0.0457 0.3169 0.028 Uiso 1 1 calc R
C25 C 1.3303(6) 0.1257(5) 0.2680(4) 0.0207(11) Uani 1 1 d U
H25 H 1.2380 0.1215 0.2855 0.025 Uiso 1 1 calc R
C26 C 1.4906(6) 0.2394(5) 0.2019(5) 0.0223(12) Uani 1 1 d U
H26 H 1.5090 0.3128 0.1731 0.027 Uiso 1 1 calc R
C27 C 1.5990(6) 0.1412(5) 0.2211(5) 0.0237(12) Uani 1 1 d U
H27 H 1.6897 0.1488 0.2062 0.028 Uiso 1 1 calc R
C28 C 1.5761(6) 0.0263(5) 0.2638(4) 0.0224(13) Uani 1 1 d U
N1 N 0.3085(5) 0.8146(4) 0.1374(4) 0.0267(12) Uani 1 1 d .
N2 N 1.3559(5) 0.2337(4) 0.2236(4) 0.0157(10) Uani 1 1 d .

loop_
_atom_site_aniso_label
_atom_site_aniso_U_11
_atom_site_aniso_U_22
_atom_site_aniso_U_33
_atom_site_aniso_U_23
_atom_site_aniso_U_13
_atom_site_aniso_U_12
Dy1 0.01230(15) 0.01229(15) 0.01864(16) -0.00312(12) -0.00019(12) -0.00229(12)
Dy2 0.01108(14) 0.01104(15) 0.01805(16) -0.00257(12) 0.00049(11) -0.00121(11)
O1 0.030(2) 0.023(2) 0.019(2) 0.0011(19) -0.009(2) -0.002(2)
O2 0.019(2) 0.022(2) 0.039(3) -0.005(2) 0.003(2) -0.009(2)
O3 0.023(2) 0.016(2) 0.020(2) -0.0076(18) -0.0010(19) 0.0003(18)
O4 0.032(3) 0.019(2) 0.029(3) -0.008(2) -0.003(2) 0.008(2)
O5 0.039(3) 0.017(2) 0.060(3) -0.010(2) -0.019(3) 0.006(2)
O6 0.013(2) 0.026(2) 0.026(2) -0.0140(19) 0.0003(18) -0.0035(19)
O7 0.014(2) 0.021(2) 0.028(2) -0.0116(18) 0.0016(18) -0.0061(19)
O8 0.019(2) 0.026(2) 0.041(3) -0.021(2) 0.005(2) -0.009(2)
O9 0.011(2) 0.020(2) 0.033(2) -0.0145(19) 0.0001(18) -0.0033(18)
O10 0.018(2) 0.011(2) 0.015(2) -0.0040(17) -0.0030(17) 0.0014(17)
O11 0.019(2) 0.015(2) 0.020(2) -0.0007(18) -0.0032(18) 0.0067(18)
O12 0.018(2) 0.014(2) 0.033(3) -0.0037(19) 0.0066(19) -0.0036(18)
O13 0.018(2) 0.021(2) 0.017(2) -0.0021(18) -0.0062(18) -0.0015(18)
O14 0.031(3) 0.021(2) 0.029(3) 0.001(2) -0.006(2) 0.011(2)
O1W 0.018(2) 0.022(2) 0.042(3) -0.008(2) -0.014(2) -0.0005(19)
O2W 0.039(3) 0.017(2) 0.034(3) -0.010(2) -0.012(2) 0.003(2)
O3W 0.022(2) 0.019(2) 0.046(3) -0.014(2) 0.005(2) -0.006(2)
C1 0.022(3) 0.014(2) 0.023(3) -0.006(2) 0.005(2) -0.003(2)
C2 0.019(3) 0.018(3) 0.021(3) -0.001(2) 0.001(2) -0.008(2)
C3 0.024(2) 0.019(2) 0.019(2) -0.004(2) 0.000(2) -0.007(2)
C4 0.027(3) 0.015(2) 0.021(3) -0.003(2) 0.000(2) -0.003(2)
C5 0.046(3) 0.024(3) 0.023(3) 0.005(2) 0.005(3) 0.008(3)
C6 0.059(3) 0.037(3) 0.027(3) 0.007(3) 0.010(3) 0.012(3)
C7 0.050(3) 0.031(3) 0.031(3) -0.003(2) 0.011(3) 0.010(3)
C8 0.035(3) 0.021(2) 0.029(2) -0.004(2) 0.002(2) 0.002(2)
C9 0.031(3) 0.029(3) 0.039(3) -0.012(3) -0.008(3) -0.002(2)
C10 0.038(3) 0.023(3) 0.039(3) -0.011(2) -0.006(2) -0.002(2)
C11 0.031(3) 0.028(3) 0.059(3) -0.003(3) -0.006(3) -0.001(2)
C12 0.038(3) 0.023(3) 0.077(4) -0.008(3) -0.014(3) -0.005(3)
C13 0.030(3) 0.022(3) 0.037(3) -0.006(3) -0.005(3) -0.009(3)
C14 0.013(3) 0.014(3) 0.019(3) -0.005(2) -0.007(2) 0.003(2)
C15 0.010(3) 0.013(3) 0.023(3) -0.008(2) -0.002(2) 0.000(2)
C16 0.014(2) 0.016(2) 0.019(3) -0.004(2) 0.002(2) -0.006(2)
C17 0.0148(17) 0.0119(17) 0.0161(18) -0.0047(14) 0.0000(15) -0.0020(14)
C18 0.017(2) 0.015(2) 0.016(2) -0.0039(19) -0.002(2) -0.004(2)
C19 0.014(2) 0.017(2) 0.015(2) -0.003(2) -0.002(2) -0.001(2)
C20 0.021(3) 0.024(3) 0.018(3) -0.004(2) -0.004(2) 0.001(2)
C21 0.026(3) 0.029(3) 0.019(3) -0.004(2) -0.002(2) 0.006(2)
C22 0.025(2) 0.027(3) 0.019(2) -0.011(2) -0.002(2) 0.003(2)
C23 0.018(2) 0.019(2) 0.020(2) -0.008(2) -0.002(2) 0.002(2)
C24 0.028(3) 0.016(3) 0.025(3) -0.005(2) -0.006(2) -0.003(2)
C25 0.018(2) 0.020(2) 0.024(2) -0.006(2) -0.003(2) -0.004(2)
C26 0.020(2) 0.018(2) 0.025(3) -0.005(2) -0.002(2) -0.002(2)
C27 0.018(3) 0.024(3) 0.025(3) -0.006(2) -0.004(2) -0.001(2)
C28 0.025(3) 0.022(3) 0.014(3) -0.005(2) -0.003(2) 0.003(2)
N1 0.027(3) 0.016(3) 0.028(3) -0.006(2) 0.010(2) -0.003(2)
N2 0.013(2) 0.012(2) 0.019(3) -0.004(2) -0.006(2) 0.004(2)

loop_
_atom_type_symbol
_atom_type_description
_atom_type_scat_dispersion_real
_atom_type_scat_dispersion_imag
_atom_type_scat_source
C C 0.0033 0.0016 'International Tables Vol C Tables 4.2.6.8 and 6.1.1.4'
H H 0.0000 0.0000 'International Tables Vol C Tables 4.2.6.8 and 6.1.1.4'
N N 0.0061 0.0033 'International Tables Vol C Tables 4.2.6.8 and 6.1.1.4'
O O 0.0106 0.0060 'International Tables Vol C Tables 4.2.6.8 and 6.1.1.4'
Dy Dy -0.1892 4.4098 'International Tables Vol C Tables 4.2.6.8 and 6.1.1.4'

loop_
_geom_angle_atom_site_label_1
_geom_angle_atom_site_label_2
_geom_angle_atom_site_label_3
_geom_angle
_geom_angle_site_symmetry_1
_geom_angle_site_symmetry_3
O2W Dy1 O12 90.91(14) . 2_666
O2W Dy1 O1 156.82(15) . .
O12 Dy1 O1 97.87(14) 2_666 .
O2W Dy1 O6 102.36(14) . .
O12 Dy1 O6 151.74(13) 2_666 .
O1 Dy1 O6 79.62(13) . .
O2W Dy1 O1W 80.32(13) . .
O12 Dy1 O1W 72.76(13) 2_666 .
O1 Dy1 O1W 81.89(13) . .
O6 Dy1 O1W 133.65(13) . .
O2W Dy1 O8 78.51(14) . .
O12 Dy1 O8 140.02(13) 2_666 .
O1 Dy1 O8 81.03(14) . .
O6 Dy1 O8 67.84(12) . .
O1W Dy1 O8 67.51(13) . .
O2W Dy1 O4 69.55(14) . 2_576
O12 Dy1 O4 85.09(14) 2_666 2_576
O1 Dy1 O4 132.35(14) . 2_576
O6 Dy1 O4 76.61(13) . 2_576
O1W Dy1 O4 142.18(13) . 2_576
O8 Dy1 O4 124.97(14) . 2_576
O2W Dy1 O3 122.30(13) . 2_576
O12 Dy1 O3 77.19(12) 2_666 2_576
O1 Dy1 O3 80.69(13) . 2_576
O6 Dy1 O3 74.63(12) . 2_576
O1W Dy1 O3 142.59(13) . 2_576
O8 Dy1 O3 140.54(12) . 2_576
O4 Dy1 O3 53.45(13) 2_576 2_576
O2W Dy1 C2 95.55(15) . 2_576
O12 Dy1 C2 78.84(15) 2_666 2_576
O1 Dy1 C2 107.15(15) . 2_576
O6 Dy1 C2 75.16(14) . 2_576
O1W Dy1 C2 151.18(14) . 2_576
O8 Dy1 C2 140.01(15) . 2_576
O4 Dy1 C2 26.56(15) 2_576 2_576
O3 Dy1 C2 26.94(13) 2_576 2_576
O14 Dy2 O2 91.79(15) 1_465 1_655
O14 Dy2 O3W 84.78(14) 1_465 .
O2 Dy2 O3W 72.01(14) 1_655 .
O14 Dy2 O9 90.61(14) 1_465 .
O2 Dy2 O9 151.70(14) 1_655 .
O3W Dy2 O9 136.27(13) . .
O14 Dy2 O13 145.50(14) 1_465 2_766
O2 Dy2 O13 116.40(13) 1_655 2_766
O3W Dy2 O13 85.62(13) . 2_766
O9 Dy2 O13 74.06(12) . 2_766
O14 Dy2 O7 74.68(14) 1_465 .
O2 Dy2 O7 139.66(13) 1_655 .
O3W Dy2 O7 69.07(13) . .
O9 Dy2 O7 67.79(12) . .
O13 Dy2 O7 70.94(13) 2_766 .
O14 Dy2 O11 80.97(14) 1_465 .
O2 Dy2 O11 79.43(13) 1_655 .
O3W Dy2 O11 147.55(12) . .
O9 Dy2 O11 73.13(12) . .
O13 Dy2 O11 121.57(12) 2_766 .
O7 Dy2 O11 133.10(12) . .
O14 Dy2 O10 133.55(13) 1_465 .
O2 Dy2 O10 79.98(13) 1_655 .
O3W Dy2 O10 133.25(13) . .
O9 Dy2 O10 78.01(12) . .
O13 Dy2 O10 74.17(12) 2_766 .
O7 Dy2 O10 136.30(11) . .
O11 Dy2 O10 52.59(12) . .
O14 Dy2 C16 107.15(16) 1_465 .
O2 Dy2 C16 77.77(14) 1_655 .
O3W Dy2 C16 147.86(14) . .
O9 Dy2 C16 74.59(14) . .
O13 Dy2 C16 98.44(14) 2_766 .
O7 Dy2 C16 142.38(13) . .
O11 Dy2 C16 26.21(14) . .
O10 Dy2 C16 26.40(13) . .
C1 O1 Dy1 129.0(3) . .
C1 O2 Dy2 161.4(4) . 1_455
C2 O3 Dy1 90.0(3) . 2_576
C2 O4 Dy1 95.5(4) . 2_576
C14 O6 Dy1 120.5(3) . .
C14 O7 Dy2 119.1(3) . .
C15 O8 Dy1 119.5(3) . .
C15 O9 Dy2 119.9(3) . .
C16 O10 Dy2 92.2(3) . .
C16 O11 Dy2 95.0(3) . .
C17 O12 Dy1 157.5(4) . 2_666
C17 O13 Dy2 112.5(3) . 2_766
C28 O14 Dy2 146.5(4) . 1_645
Dy1 O1W H1WA 109.1 . .
Dy1 O1W H1WB 109.3 . .
H1WA O1W H1WB 109.5 . .
Dy1 O2W H2WA 109.3 . .
Dy1 O2W H2WB 109.2 . .
H2WA O2W H2WB 109.5 . .
Dy2 O3W H3WA 109.2 . .
Dy2 O3W H3WB 109.4 . .
H3WA O3W H3WB 109.5 . .
O1 C1 O2 126.2(5) . .
O1 C1 C3 119.1(5) . .
O2 C1 C3 114.7(5) . .
O4 C2 O3 120.8(5) . .
O4 C2 C4 118.5(5) . .
O3 C2 C4 120.6(5) . .
O4 C2 Dy1 57.9(3) . 2_576
O3 C2 Dy1 63.0(3) . 2_576
C4 C2 Dy1 170.6(4) . 2_576
C8 C3 C4 118.2(5) . .
C8 C3 C1 118.8(5) . .
C4 C3 C1 122.9(5) . .
C5 C4 C3 119.5(6) . .
C5 C4 C2 117.1(5) . .
C3 C4 C2 123.0(5) . .
C6 C5 C4 120.8(6) . .
C6 C5 H5 119.6 . .
C4 C5 H5 119.6 . .
C5 C6 C7 119.8(6) . .
C5 C6 H6 120.1 . .
C7 C6 H6 120.1 . .
C8 C7 C6 119.2(6) . .
C8 C7 H7 120.4 . .
C6 C7 H7 120.4 . .
C7 C8 C3 122.4(6) . .
C7 C8 N1 117.3(6) . .
C3 C8 N1 120.2(5) . .
C10 C9 C13 121.1(6) . .
C10 C9 H9 119.4 . .
C13 C9 H9 119.4 . .
C9 C10 N1 123.4(6) . .
C9 C10 H10 118.3 . .
N1 C10 H10 118.3 . .
N1 C11 C12 120.5(7) . .
N1 C11 H11 119.8 . .
C12 C11 H11 119.8 . .
C11 C12 C13 122.8(6) . .
C11 C12 H12 118.6 . .
C13 C12 H12 118.6 . .
O5 C13 C12 122.3(6) . .
O5 C13 C9 124.2(6) . .
C12 C13 C9 113.5(6) . .
O7 C14 O6 127.8(5) . .
O7 C14 C15 116.4(5) . .
O6 C14 C15 115.7(5) . .
O8 C15 O9 126.9(5) . .
O8 C15 C14 116.4(5) . .
O9 C15 C14 116.8(5) . .
O11 C16 O10 120.1(5) . .
O11 C16 C19 119.0(5) . .
O10 C16 C19 120.7(5) . .
O11 C16 Dy2 58.8(3) . .
O10 C16 Dy2 61.4(3) . .
C19 C16 Dy2 173.2(4) . .
O13 C17 O12 123.2(5) . .
O13 C17 C18 118.7(5) . .
O12 C17 C18 117.8(5) . .
C23 C18 C19 118.0(5) . .
C23 C18 C17 118.5(5) . .
C19 C18 C17 123.5(5) . .
C20 C19 C18 119.3(5) . .
C20 C19 C16 117.2(5) . .
C18 C19 C16 123.1(5) . .
C21 C20 C19 122.0(6) . .
C21 C20 H20 119.0 . .
C19 C20 H20 119.0 . .
C20 C21 C22 118.5(6) . .
C20 C21 H21 120.8 . .
C22 C21 H21 120.8 . .
C23 C22 C21 120.7(6) . .
C23 C22 H22 119.6 . .
C21 C22 H22 119.6 . .
C22 C23 C18 121.3(5) . .
C22 C23 N2 116.4(5) . .
C18 C23 N2 122.2(5) . .
C25 C24 C28 121.7(5) . .
C25 C24 H24 119.1 . .
C28 C24 H24 119.1 . .
C24 C25 N2 122.3(5) . .
C24 C25 H25 118.9 . .
N2 C25 H25 118.9 . .
C27 C26 N2 122.0(5) . .
C27 C26 H26 119.0 . .
N2 C26 H26 119.0 . .
C26 C27 C28 121.0(5) . .
C26 C27 H27 119.5 . .
C28 C27 H27 119.5 . .
O14 C28 C24 123.8(5) . .
O14 C28 C27 121.5(5) . .
C24 C28 C27 114.6(5) . .
C11 N1 C10 118.7(6) . .
C11 N1 C8 120.4(6) . .
C10 N1 C8 120.9(5) . .
C26 N2 C25 118.4(5) . .
C26 N2 C23 119.0(4) . .
C25 N2 C23 122.2(4) . .

loop_
_geom_bond_atom_site_label_1
_geom_bond_atom_site_label_2
_geom_bond_distance
_geom_bond_site_symmetry_2
Dy1 O2W 2.319(4) .
Dy1 O12 2.324(4) 2_666
Dy1 O1 2.348(4) .
Dy1 O6 2.362(3) .
Dy1 O1W 2.385(4) .
Dy1 O8 2.388(4) .
Dy1 O4 2.391(4) 2_576
Dy1 O3 2.503(4) 2_576
Dy1 C2 2.808(6) 2_576
Dy2 O14 2.292(4) 1_465
Dy2 O2 2.324(4) 1_655
Dy2 O3W 2.381(4) .
Dy2 O9 2.378(3) .
Dy2 O13 2.389(3) 2_766
Dy2 O7 2.412(4) .
Dy2 O11 2.447(4) .
Dy2 O10 2.504(4) .
Dy2 C16 2.850(6) .
O1 C1 1.252(7) .
O2 C1 1.262(6) .
O2 Dy2 2.324(4) 1_455
O3 C2 1.273(6) .
O3 Dy1 2.503(4) 2_576
O4 C2 1.262(7) .
O4 Dy1 2.391(4) 2_576
O5 C13 1.253(7) .
O6 C14 1.247(6) .
O7 C14 1.237(6) .
O8 C15 1.239(6) .
O9 C15 1.246(6) .
O10 C16 1.268(6) .
O11 C16 1.264(6) .
O12 C17 1.266(6) .
O12 Dy1 2.324(4) 2_666
O13 C17 1.237(6) .
O13 Dy2 2.389(3) 2_766
O14 C28 1.279(7) .
O14 Dy2 2.292(4) 1_645
O1W H1WA 0.8499 .
O1W H1WB 0.8500 .
O2W H2WA 0.8501 .
O2W H2WB 0.8500 .
O3W H3WA 0.8500 .
O3W H3WB 0.8500 .
C1 C3 1.515(7) .
C2 C4 1.491(8) .
C2 Dy1 2.808(6) 2_576
C3 C8 1.380(8) .
C3 C4 1.404(8) .
C4 C5 1.401(8) .
C5 C6 1.374(9) .
C5 H5 0.9300 .
C6 C7 1.390(9) .
C6 H6 0.9300 .
C7 C8 1.381(8) .
C7 H7 0.9300 .
C8 N1 1.448(8) .
C9 C10 1.337(9) .
C9 C13 1.416(8) .
C9 H9 0.9300 .
C10 N1 1.349(8) .
C10 H10 0.9300 .
C11 N1 1.338(7) .
C11 C12 1.364(9) .
C11 H11 0.9300 .
C12 C13 1.420(9) .
C12 H12 0.9300 .
C14 C15 1.559(7) .
C16 C19 1.498(8) .
C17 C18 1.505(7) .
C18 C23 1.396(8) .
C18 C19 1.407(7) .
C19 C20 1.393(7) .
C20 C21 1.383(8) .
C20 H20 0.9300 .
C21 C22 1.379(8) .
C21 H21 0.9300 .
C22 C23 1.384(8) .
C22 H22 0.9300 .
C23 N2 1.454(7) .
C24 C25 1.334(8) .
C24 C28 1.423(8) .
C24 H24 0.9300 .
C25 N2 1.364(6) .
C25 H25 0.9300 .
C26 C27 1.355(8) .
C26 N2 1.358(7) .
C26 H26 0.9300 .
C27 C28 1.429(7) .
C27 H27 0.9300 .

loop_
_geom_torsion_atom_site_label_1
_geom_torsion_atom_site_label_2
_geom_torsion_atom_site_label_3
_geom_torsion_atom_site_label_4
_geom_torsion
_geom_torsion_site_symmetry_1
O2W Dy1 O1 C1 95.9(6) .
O12 Dy1 O1 C1 -15.5(5) 2_666
O6 Dy1 O1 C1 -167.0(5) .
O1W Dy1 O1 C1 55.7(5) .
O8 Dy1 O1 C1 124.1(5) .
O4 Dy1 O1 C1 -106.0(5) 2_576
O3 Dy1 O1 C1 -91.0(5) 2_576
C2 Dy1 O1 C1 -96.2(5) 2_576
O2W Dy1 O6 C14 74.6(4) .
O12 Dy1 O6 C14 -169.2(4) 2_666
O1 Dy1 O6 C14 -81.8(4) .
O1W Dy1 O6 C14 -13.7(5) .
O8 Dy1 O6 C14 2.6(4) .
O4 Dy1 O6 C14 139.8(4) 2_576
O3 Dy1 O6 C14 -164.9(4) 2_576
C2 Dy1 O6 C14 167.1(4) 2_576
O14 Dy2 O7 C14 98.1(4) 1_465
O2 Dy2 O7 C14 172.3(4) 1_655
O3W Dy2 O7 C14 -171.7(4) .
O9 Dy2 O7 C14 1.0(4) .
O13 Dy2 O7 C14 -79.1(4) 2_766
O11 Dy2 O7 C14 36.7(4) .
O10 Dy2 O7 C14 -40.3(5) .
C16 Dy2 O7 C14 -0.3(5) .
O2W Dy1 O8 C15 -111.6(4) .
O12 Dy1 O8 C15 171.0(4) 2_666
O1 Dy1 O8 C15 79.4(4) .
O6 Dy1 O8 C15 -3.0(4) .
O1W Dy1 O8 C15 164.3(4) .
O4 Dy1 O8 C15 -56.8(4) 2_576
O3 Dy1 O8 C15 16.1(5) 2_576
C2 Dy1 O8 C15 -26.7(5) 2_576
O14 Dy2 O9 C15 -72.8(4) 1_465
O2 Dy2 O9 C15 -167.7(4) 1_655
O3W Dy2 O9 C15 10.3(5) .
O13 Dy2 O9 C15 75.9(4) 2_766
O7 Dy2 O9 C15 0.4(4) .
O11 Dy2 O9 C15 -153.1(4) .
O10 Dy2 O9 C15 152.7(4) .
C16 Dy2 O9 C15 179.6(4) .
O14 Dy2 O10 C16 0.2(3) 1_465
O2 Dy2 O10 C16 -82.6(3) 1_655
O3W Dy2 O10 C16 -136.0(3) .
O9 Dy2 O10 C16 79.5(3) .
O13 Dy2 O10 C16 156.1(3) 2_766
O7 Dy2 O10 C16 118.1(3) .
O11 Dy2 O10 C16 1.6(3) .
O14 Dy2 O11 C16 177.3(3) 1_465
O2 Dy2 O11 C16 83.7(3) 1_655
O3W Dy2 O11 C16 112.2(3) .
O9 Dy2 O11 C16 -89.3(3) .
O13 Dy2 O11 C16 -30.8(3) 2_766
O7 Dy2 O11 C16 -123.7(3) .
O10 Dy2 O11 C16 -1.7(3) .
Dy1 O1 C1 O2 -3.1(9) .
Dy1 O1 C1 C3 -179.9(4) .
Dy2 O2 C1 O1 68.3(14) 1_455
Dy2 O2 C1 C3 -114.8(11) 1_455
Dy1 O4 C2 O3 5.3(5) 2_576
Dy1 O4 C2 C4 -170.0(4) 2_576
Dy1 O3 C2 O4 -5.1(5) 2_576
Dy1 O3 C2 C4 170.1(4) 2_576
O1 C1 C3 C8 82.8(7) .
O2 C1 C3 C8 -94.4(7) .
O1 C1 C3 C4 -101.0(7) .
O2 C1 C3 C4 81.8(7) .
C8 C3 C4 C5 4.2(9) .
C1 C3 C4 C5 -172.0(6) .
C8 C3 C4 C2 -169.3(5) .
C1 C3 C4 C2 14.5(9) .
O4 C2 C4 C5 12.6(8) .
O3 C2 C4 C5 -162.7(5) .
O4 C2 C4 C3 -173.8(5) .
O3 C2 C4 C3 10.9(8) .
C3 C4 C5 C6 -2.4(10) .
C2 C4 C5 C6 171.4(6) .
C4 C5 C6 C7 -0.4(12) .
C5 C6 C7 C8 1.3(12) .
C6 C7 C8 C3 0.6(11) .
C6 C7 C8 N1 -176.5(6) .
C4 C3 C8 C7 -3.4(10) .
C1 C3 C8 C7 173.0(6) .
C4 C3 C8 N1 173.7(5) .
C1 C3 C8 N1 -9.9(9) .
C13 C9 C10 N1 -0.8(11) .
N1 C11 C12 C13 1.9(12) .
C11 C12 C13 O5 178.8(7) .
C11 C12 C13 C9 -2.8(11) .
C10 C9 C13 O5 -179.4(7) .
C10 C9 C13 C12 2.2(10) .
Dy2 O7 C14 O6 -178.3(4) .
Dy2 O7 C14 C15 -1.9(6) .
Dy1 O6 C14 O7 174.3(4) .
Dy1 O6 C14 C15 -2.1(6) .
Dy1 O8 C15 O9 -176.7(4) .
Dy1 O8 C15 C14 3.1(6) .
Dy2 O9 C15 O8 178.3(4) .
Dy2 O9 C15 C14 -1.4(6) .
O7 C14 C15 O8 -177.5(5) .
O6 C14 C15 O8 -0.6(8) .
O7 C14 C15 O9 2.3(8) .
O6 C14 C15 O9 179.1(5) .
Dy2 O11 C16 O10 3.0(5) .
Dy2 O11 C16 C19 -172.6(4) .
Dy2 O10 C16 O11 -2.9(5) .
Dy2 O10 C16 C19 172.6(4) .
O14 Dy2 C16 O11 -2.8(3) 1_465
O2 Dy2 C16 O11 -90.9(3) 1_655
O3W Dy2 C16 O11 -111.0(4) .
O9 Dy2 C16 O11 83.0(3) .
O13 Dy2 C16 O11 153.8(3) 2_766
O7 Dy2 C16 O11 84.2(4) .
O10 Dy2 C16 O11 177.0(5) .
O14 Dy2 C16 O10 -179.8(3) 1_465
O2 Dy2 C16 O10 92.1(3) 1_655
O3W Dy2 C16 O10 72.0(4) .
O9 Dy2 C16 O10 -94.0(3) .
O13 Dy2 C16 O10 -23.2(3) 2_766
O7 Dy2 C16 O10 -92.9(3) .
O11 Dy2 C16 O10 -177.0(5) .
Dy2 O13 C17 O12 4.8(7) 2_766
Dy2 O13 C17 C18 -168.9(4) 2_766
Dy1 O12 C17 O13 154.3(7) 2_666
Dy1 O12 C17 C18 -31.9(12) 2_666
O13 C17 C18 C23 68.1(7) .
O12 C17 C18 C23 -105.9(6) .
O13 C17 C18 C19 -111.8(6) .
O12 C17 C18 C19 74.1(7) .
C23 C18 C19 C20 5.3(8) .
C17 C18 C19 C20 -174.8(5) .
C23 C18 C19 C16 -167.2(5) .
C17 C18 C19 C16 12.7(8) .
O11 C16 C19 C20 9.8(7) .
O10 C16 C19 C20 -165.8(5) .
O11 C16 C19 C18 -177.6(5) .
O10 C16 C19 C18 6.9(8) .
C18 C19 C20 C21 -1.8(8) .
C16 C19 C20 C21 171.2(5) .
C19 C20 C21 C22 -2.0(9) .
C20 C21 C22 C23 2.1(9) .
C21 C22 C23 C18 1.6(9) .
C21 C22 C23 N2 -175.4(5) .
C19 C18 C23 C22 -5.3(8) .
C17 C18 C23 C22 174.8(5) .
C19 C18 C23 N2 171.5(5) .
C17 C18 C23 N2 -8.4(8) .
C28 C24 C25 N2 0.8(9) .
N2 C26 C27 C28 1.0(9) .
Dy2 O14 C28 C24 -69.7(10) 1_645
Dy2 O14 C28 C27 112.2(7) 1_645
C25 C24 C28 O14 -176.7(6) .
C25 C24 C28 C27 1.5(9) .
C26 C27 C28 O14 175.9(6) .
C26 C27 C28 C24 -2.3(8) .
C12 C11 N1 C10 -0.3(10) .
C12 C11 N1 C8 -179.7(6) .
C9 C10 N1 C11 -0.3(10) .
C9 C10 N1 C8 179.2(6) .
C7 C8 N1 C11 -96.2(8) .
C3 C8 N1 C11 86.6(8) .
C7 C8 N1 C10 84.4(8) .
C3 C8 N1 C10 -92.8(7) .
C27 C26 N2 C25 1.3(8) .
C27 C26 N2 C23 -170.7(5) .
C24 C25 N2 C26 -2.2(8) .
C24 C25 N2 C23 169.5(5) .
C22 C23 N2 C26 63.9(7) .
C18 C23 N2 C26 -113.0(6) .
C22 C23 N2 C25 -107.8(6) .
C18 C23 N2 C25 75.2(7) .
